data_2207574
loop_
_publ_author_name
'Jing, Zuo-Liang'
'Wang, Xue-Yuan'
'Chen, Xin'
'Deng, Qi-Liang'

_publ_section_title
;
 <i>N</i>'-(2,4-Dichlorobenzylidene)benzohydrazide
;
_journal_coeditor_code IS6146
_journal_issue 12
_journal_name_full 'Acta Crystallographica Section E'
_journal_page_first o4316
_journal_page_last o4317
_journal_paper_doi 10.1107/S1600536805038420
_journal_volume 61
_journal_year 2005
_chemical_formula_iupac 'C14 H10 Cl2 N2 O'
_chemical_formula_moiety 'C14 H10 Cl2 N2 O'
_chemical_formula_sum 'C14 H10 Cl2 N2 O'
_chemical_formula_weight 293.14
_chemical_name_systematic
;
N'-(2,4-Dichlorobenzylidene)benzohydrazide
;
_space_group_IT_number 14
_symmetry_cell_setting monoclinic
_symmetry_space_group_name_Hall '-P 2yn'
_symmetry_space_group_name_H-M 'P 1 21/n 1'
_atom_sites_solution_hydrogens geom
_atom_sites_solution_primary direct
_atom_sites_solution_secondary difmap
_audit_creation_method SHELXL-97
_cell_angle_alpha 90.00
_cell_angle_beta 104.7340(10)
_cell_angle_gamma 90.00
_cell_formula_units_Z 8
_cell_length_a 10.5668(9)
_cell_length_b 17.8266(15)
_cell_length_c 14.9814(13)
_cell_measurement_reflns_used 3851
_cell_measurement_temperature 294(2)
_cell_measurement_theta_max 24.66
_cell_measurement_theta_min 2.28
_cell_volume 2729.3(4)
_computing_cell_refinement 'SAINT (Bruker, 1999)'
_computing_data_collection 'SMART (Bruker, 1999)'
_computing_data_reduction SAINT
_computing_molecular_graphics 'SHELXTL (Bruker, 1999)'
_computing_publication_material SHELXTL
_computing_structure_refinement 'SHELXL97 (Sheldrick, 1997)'
_computing_structure_solution 'SHELXS97 (Sheldrick, 1997)'
_diffrn_ambient_temperature 294(2)
_diffrn_measured_fraction_theta_full 0.990
_diffrn_measured_fraction_theta_max 0.990
_diffrn_measurement_device_type 'Bruker SMART CCD area-detector'
_diffrn_measurement_method '\f and \w'
_diffrn_radiation_monochromator graphite
_diffrn_radiation_source 'fine-focus sealed tube'
_diffrn_radiation_type MoK\a
_diffrn_radiation_wavelength 0.71073
_diffrn_reflns_av_R_equivalents 0.0259
_diffrn_reflns_av_sigmaI/netI 0.0339
_diffrn_reflns_limit_h_max 13
_diffrn_reflns_limit_h_min -13
_diffrn_reflns_limit_k_max 23
_diffrn_reflns_limit_k_min -22
_diffrn_reflns_limit_l_max 19
_diffrn_reflns_limit_l_min -10
_diffrn_reflns_number 18247
_diffrn_reflns_theta_full 28.07
_diffrn_reflns_theta_max 28.07
_diffrn_reflns_theta_min 1.81
_diffrn_standards_decay_% 0
_diffrn_standards_interval_count 0
_diffrn_standards_interval_time 0
_diffrn_standards_number 0
_exptl_absorpt_coefficient_mu 0.468
_exptl_absorpt_correction_T_max 0.906
_exptl_absorpt_correction_T_min 0.822
_exptl_absorpt_correction_type multi-scan
_exptl_absorpt_process_details '(SADABS; Sheldrick, 1996)'
_exptl_crystal_colour colorless
_exptl_crystal_density_diffrn 1.427
_exptl_crystal_density_method 'not measured'
_exptl_crystal_description prism
_exptl_crystal_F_000 1200
_exptl_crystal_size_max 0.46
_exptl_crystal_size_mid 0.34
_exptl_crystal_size_min 0.22
_refine_diff_density_max 0.457
_refine_diff_density_min -0.494
_refine_ls_extinction_coef 0.0027(4)
_refine_ls_extinction_expression Fc^*^=kFc[1+0.001xFc^2^\l^3^/sin(2\q)]^-1/4^
_refine_ls_extinction_method SHELXL97
_refine_ls_goodness_of_fit_ref 1.036
_refine_ls_hydrogen_treatment mixed
_refine_ls_matrix_type full
_refine_ls_number_parameters 352
_refine_ls_number_reflns 6557
_refine_ls_number_restraints 0
_refine_ls_restrained_S_all 1.036
_refine_ls_R_factor_all 0.0791
_refine_ls_R_factor_gt 0.0436
_refine_ls_shift/su_max 0.001
_refine_ls_shift/su_mean 0.000
_refine_ls_structure_factor_coef Fsqd
_refine_ls_weighting_details 'calc w = 1/[\s^2^(Fo^2^)+(0.0438P)^2^+0.8233P] where P = (Fo^2^+2Fc^2^)/3'
_refine_ls_weighting_scheme calc
_refine_ls_wR_factor_gt 0.1025
_refine_ls_wR_factor_ref 0.1153
_reflns_number_gt 4110
_reflns_number_total 6557
_reflns_threshold_expression I>2\s(I)
_cod_data_source_file is6146.cif
_cod_data_source_block I
_cod_depositor_comments
;
The following automatic conversions were performed:
'_symmetry_cell_setting' value 'Monoclinic' changed to 'monoclinic'
according to '/home/saulius/struct/CIF-dictionaries/cif_core.dic'
dictionary named 'cif_core.dic' version 2.4.1 from 2010-06-29.

Automatic conversion script
Id: cif_fix_enum 1527 2010-12-29 10:47:43Z saulius 

The following automatic conversions were performed:

'_symmetry_cell_setting' value 'Monoclinic' changed to 'monoclinic'
according to /home/saulius/struct/CIF-dictionaries/cif_core.dic
dictionary named 'cif_core.dic' version 2.4.1 from 2010-06-29.

Automatic conversion script
Id: cif_fix_values 1715 2011-07-08 13:25:40Z adriana 
;
_cod_original_sg_symbol_H-M 'P 21/n'
_cod_database_code 2207574
_cod_database_fobs_code 2207574

loop_
_symmetry_equiv_pos_as_xyz
'x, y, z'
'-x+1/2, y+1/2, -z+1/2'
'-x, -y, -z'
'x-1/2, -y-1/2, z-1/2'

loop_
_atom_site_label
_atom_site_fract_x
_atom_site_fract_y
_atom_site_fract_z
_atom_site_U_iso_or_equiv
_atom_site_adp_type
_atom_site_calc_flag
_atom_site_refinement_flags
_atom_site_occupancy
_atom_site_type_symbol
Cl1 1.38504(5) 0.20983(4) 0.41584(5) 0.0699(2) Uani d . 1 Cl
Cl2 0.88475(7) 0.24961(5) 0.23264(5) 0.1014(3) Uani d . 1 Cl
Cl3 0.88072(9) -0.08510(4) 0.45449(7) 0.1058(3) Uani d . 1 Cl
Cl4 0.51961(7) -0.01465(4) 0.14726(5) 0.0832(2) Uani d . 1 Cl
O1 0.70797(13) 0.33515(8) 0.63408(10) 0.0543(4) Uani d . 1 O
O2 0.55680(13) 0.36003(8) 0.27861(10) 0.0565(4) Uani d . 1 O
N1 0.68266(15) 0.33785(9) 0.48053(12) 0.0446(4) Uani d . 1 N
H1 0.6392(19) 0.3479(11) 0.4253(15) 0.049(6) Uiso d . 1 H
N2 0.80913(14) 0.31298(9) 0.48992(11) 0.0422(4) Uani d . 1 N
N3 0.44711(16) 0.26070(10) 0.20264(12) 0.0459(4) Uani d . 1 N
H3 0.376(2) 0.2422(12) 0.1660(15) 0.055(6) Uiso d . 1 H
N4 0.54188(15) 0.21222(9) 0.25064(11) 0.0452(4) Uani d . 1 N
C1 0.64115(17) 0.35188(10) 0.55666(14) 0.0408(4) Uani d . 1 C
C2 0.51155(17) 0.38950(10) 0.54260(14) 0.0418(4) Uani d . 1 C
C3 0.4711(2) 0.40801(12) 0.62038(16) 0.0551(5) Uani d . 1 C
H3A 0.5227 0.3952 0.6785 0.066 Uiso calc R 1 H
C4 0.3543(2) 0.44560(14) 0.61236(19) 0.0675(7) Uani d . 1 C
H4 0.3275 0.4579 0.6651 0.081 Uiso calc R 1 H
C5 0.2771(2) 0.46493(14) 0.5265(2) 0.0674(7) Uani d . 1 C
H5 0.1988 0.4904 0.5213 0.081 Uiso calc R 1 H
C6 0.3163(2) 0.44647(14) 0.44916(18) 0.0642(6) Uani d . 1 C
H6 0.2639 0.4589 0.3912 0.077 Uiso calc R 1 H
C7 0.43314(19) 0.40946(12) 0.45667(15) 0.0529(5) Uani d . 1 C
H7 0.4597 0.3978 0.4037 0.063 Uiso calc R 1 H
C8 0.84056(18) 0.30186(11) 0.41445(14) 0.0445(5) Uani d . 1 C
H8 0.7782 0.3079 0.3586 0.053 Uiso calc R 1 H
C9 0.97392(18) 0.27966(10) 0.41474(13) 0.0403(4) Uani d . 1 C
C10 1.0059(2) 0.25464(12) 0.33544(14) 0.0502(5) Uani d . 1 C
C11 1.1309(2) 0.23305(12) 0.33454(15) 0.0521(5) Uani d . 1 C
H11 1.1492 0.2156 0.2807 0.063 Uiso calc R 1 H
C12 1.22741(18) 0.23794(11) 0.41503(14) 0.0454(5) Uani d . 1 C
C13 1.20168(19) 0.26447(13) 0.49479(15) 0.0533(5) Uani d . 1 C
H13 1.2685 0.2685 0.5486 0.064 Uiso calc R 1 H
C14 1.07595(19) 0.28488(12) 0.49397(14) 0.0492(5) Uani d . 1 C
H14 1.0587 0.3027 0.5480 0.059 Uiso calc R 1 H
C15 0.45857(18) 0.33424(11) 0.22545(13) 0.0448(5) Uani d . 1 C
C16 0.34305(19) 0.38301(12) 0.18442(14) 0.0474(5) Uani d . 1 C
C17 0.2187(2) 0.35618(13) 0.14593(17) 0.0640(6) Uani d . 1 C
H17 0.2039 0.3047 0.1411 0.077 Uiso calc R 1 H
C18 0.1156(2) 0.40550(16) 0.1144(2) 0.0789(8) Uani d . 1 C
H18 0.0323 0.3869 0.0879 0.095 Uiso calc R 1 H
C19 0.1356(3) 0.48106(16) 0.12205(19) 0.0778(8) Uani d . 1 C
H19 0.0659 0.5140 0.1016 0.093 Uiso calc R 1 H
C20 0.2584(3) 0.50810(15) 0.1598(2) 0.0875(9) Uani d . 1 C
H20 0.2722 0.5596 0.1647 0.105 Uiso calc R 1 H
C21 0.3621(2) 0.45974(13) 0.19068(18) 0.0706(7) Uani d . 1 C
H21 0.4454 0.4789 0.2159 0.085 Uiso calc R 1 H
C22 0.52433(18) 0.14344(12) 0.22914(14) 0.0463(5) Uani d . 1 C
H22 0.4552 0.1287 0.1803 0.056 Uiso calc R 1 H
C23 0.61434(18) 0.08768(11) 0.28220(14) 0.0445(5) Uani d . 1 C
C24 0.61889(19) 0.01409(12) 0.25238(16) 0.0511(5) Uani d . 1 C
C25 0.7017(2) -0.03884(12) 0.30430(19) 0.0621(6) Uani d . 1 C
H25 0.7037 -0.0876 0.2828 0.074 Uiso calc R 1 H
C26 0.7808(2) -0.01794(13) 0.38806(19) 0.0649(6) Uani d . 1 C
C27 0.7791(2) 0.05413(14) 0.42114(18) 0.0704(7) Uani d . 1 C
H27 0.8326 0.0675 0.4784 0.084 Uiso calc R 1 H
C28 0.6965(2) 0.10597(12) 0.36779(16) 0.0581(6) Uani d . 1 C
H28 0.6957 0.1547 0.3897 0.070 Uiso calc R 1 H

loop_
_atom_site_aniso_label
_atom_site_aniso_U_11
_atom_site_aniso_U_22
_atom_site_aniso_U_33
_atom_site_aniso_U_12
_atom_site_aniso_U_13
_atom_site_aniso_U_23
Cl1 0.0439(3) 0.0837(4) 0.0862(5) 0.0057(3) 0.0241(3) -0.0108(3)
Cl2 0.0794(4) 0.1611(8) 0.0480(4) 0.0467(5) -0.0124(3) -0.0368(4)
Cl3 0.1126(6) 0.0776(5) 0.1202(7) 0.0352(4) 0.0168(5) 0.0416(5)
Cl4 0.0701(4) 0.0810(5) 0.0903(5) -0.0042(3) 0.0053(4) -0.0332(4)
O1 0.0441(7) 0.0736(10) 0.0432(8) 0.0127(7) 0.0074(6) 0.0082(7)
O2 0.0490(8) 0.0581(9) 0.0508(9) 0.0005(7) -0.0086(7) -0.0058(7)
N1 0.0358(8) 0.0539(10) 0.0411(10) 0.0111(7) 0.0045(8) 0.0021(8)
N2 0.0340(8) 0.0470(9) 0.0440(9) 0.0068(7) 0.0070(7) 0.0004(7)
N3 0.0383(9) 0.0497(10) 0.0429(9) 0.0040(7) -0.0018(7) -0.0018(8)
N4 0.0378(8) 0.0505(10) 0.0450(9) 0.0052(7) 0.0065(7) 0.0034(8)
C1 0.0366(9) 0.0399(10) 0.0448(11) -0.0009(8) 0.0083(9) 0.0004(8)
C2 0.0340(9) 0.0394(10) 0.0520(12) -0.0002(8) 0.0110(9) 0.0002(9)
C3 0.0460(11) 0.0628(13) 0.0571(14) 0.0034(10) 0.0144(10) -0.0024(11)
C4 0.0562(14) 0.0763(16) 0.0776(18) 0.0077(12) 0.0310(13) -0.0084(14)
C5 0.0424(12) 0.0707(15) 0.091(2) 0.0145(11) 0.0203(13) 0.0017(14)
C6 0.0443(12) 0.0754(16) 0.0701(16) 0.0152(11) 0.0097(11) 0.0093(13)
C7 0.0436(11) 0.0608(13) 0.0530(13) 0.0105(10) 0.0099(10) 0.0016(10)
C8 0.0418(10) 0.0475(11) 0.0402(11) 0.0073(8) 0.0034(9) -0.0009(9)
C9 0.0413(10) 0.0409(10) 0.0379(10) 0.0045(8) 0.0087(8) 0.0009(8)
C10 0.0514(12) 0.0570(12) 0.0373(11) 0.0110(10) 0.0022(9) -0.0053(9)
C11 0.0560(13) 0.0586(13) 0.0438(12) 0.0099(10) 0.0164(10) -0.0070(10)
C12 0.0394(10) 0.0462(11) 0.0529(12) 0.0016(8) 0.0160(9) 0.0008(9)
C13 0.0406(11) 0.0751(14) 0.0416(11) 0.0012(10) 0.0053(9) -0.0023(11)
C14 0.0432(11) 0.0707(14) 0.0345(10) 0.0030(10) 0.0115(9) -0.0028(10)
C15 0.0436(11) 0.0522(12) 0.0349(10) 0.0038(9) 0.0033(9) -0.0006(9)
C16 0.0470(11) 0.0518(12) 0.0397(11) 0.0061(9) 0.0042(9) -0.0033(9)
C17 0.0483(12) 0.0572(13) 0.0775(17) 0.0048(10) -0.0004(11) -0.0004(12)
C18 0.0485(13) 0.0836(19) 0.094(2) 0.0126(13) -0.0016(13) -0.0014(16)
C19 0.0724(17) 0.0747(18) 0.0779(19) 0.0317(14) 0.0039(14) -0.0020(14)
C20 0.090(2) 0.0551(15) 0.099(2) 0.0185(14) -0.0080(17) -0.0078(15)
C21 0.0654(15) 0.0538(14) 0.0776(17) 0.0076(11) -0.0093(13) -0.0093(12)
C22 0.0386(10) 0.0535(12) 0.0453(12) -0.0001(9) 0.0080(9) -0.0026(9)
C23 0.0374(10) 0.0447(11) 0.0525(12) -0.0027(8) 0.0132(9) 0.0023(9)
C24 0.0402(10) 0.0524(12) 0.0636(14) -0.0053(9) 0.0186(10) -0.0057(10)
C25 0.0572(13) 0.0436(12) 0.0909(19) 0.0003(10) 0.0289(13) 0.0027(12)
C26 0.0600(14) 0.0563(14) 0.0783(18) 0.0108(11) 0.0173(13) 0.0212(13)
C27 0.0714(16) 0.0636(15) 0.0647(16) 0.0072(13) -0.0037(13) 0.0078(13)
C28 0.0613(13) 0.0462(12) 0.0597(14) 0.0024(10) 0.0026(11) 0.0009(10)

loop_
_atom_type_symbol
_atom_type_description
_atom_type_scat_dispersion_real
_atom_type_scat_dispersion_imag
_atom_type_scat_source
C C 0.0033 0.0016 'International Tables Vol C Tables 4.2.6.8 and 6.1.1.4'
H H 0.0000 0.0000 'International Tables Vol C Tables 4.2.6.8 and 6.1.1.4'
N N 0.0061 0.0033 'International Tables Vol C Tables 4.2.6.8 and 6.1.1.4'
O O 0.0106 0.0060 'International Tables Vol C Tables 4.2.6.8 and 6.1.1.4'
Cl Cl 0.1484 0.1585 'International Tables Vol C Tables 4.2.6.8 and 6.1.1.4'

loop_
_geom_angle_atom_site_label_1
_geom_angle_atom_site_label_2
_geom_angle_atom_site_label_3
_geom_angle
_geom_angle_publ_flag
C1 N1 N2 119.27(16) yes
C1 N1 H1 124.7(14) ?
N2 N1 H1 115.7(14) ?
C8 N2 N1 115.09(16) yes
C15 N3 N4 117.99(16) yes
C15 N3 H3 122.0(14) ?
N4 N3 H3 119.1(14) ?
C22 N4 N3 115.67(16) yes
O1 C1 N1 121.40(17) yes
O1 C1 C2 121.88(18) ?
N1 C1 C2 116.71(17) ?
C3 C2 C7 118.82(18) ?
C3 C2 C1 117.31(18) ?
C7 C2 C1 123.81(18) ?
C2 C3 C4 120.3(2) ?
C2 C3 H3A 119.9 ?
C4 C3 H3A 119.9 ?
C5 C4 C3 120.3(2) ?
C5 C4 H4 119.8 ?
C3 C4 H4 119.8 ?
C6 C5 C4 119.7(2) ?
C6 C5 H5 120.1 ?
C4 C5 H5 120.1 ?
C5 C6 C7 120.3(2) ?
C5 C6 H6 119.9 ?
C7 C6 H6 119.9 ?
C6 C7 C2 120.6(2) ?
C6 C7 H7 119.7 ?
C2 C7 H7 119.7 ?
N2 C8 C9 120.56(17) ?
N2 C8 H8 119.7 ?
C9 C8 H8 119.7 ?
C10 C9 C14 116.59(17) ?
C10 C9 C8 121.89(17) ?
C14 C9 C8 121.49(17) ?
C11 C10 C9 122.69(18) ?
C11 C10 Cl2 117.96(16) ?
C9 C10 Cl2 119.35(15) ?
C12 C11 C10 118.29(19) ?
C12 C11 H11 120.9 ?
C10 C11 H11 120.9 ?
C11 C12 C13 121.31(18) ?
C11 C12 Cl1 119.06(16) ?
C13 C12 Cl1 119.64(16) ?
C14 C13 C12 119.18(19) ?
C14 C13 H13 120.4 ?
C12 C13 H13 120.4 ?
C13 C14 C9 121.89(19) ?
C13 C14 H14 119.1 ?
C9 C14 H14 119.1 ?
O2 C15 N3 122.30(18) yes
O2 C15 C16 121.07(18) ?
N3 C15 C16 116.61(17) ?
C17 C16 C21 118.5(2) ?
C17 C16 C15 124.11(19) ?
C21 C16 C15 117.23(19) ?
C16 C17 C18 120.3(2) ?
C16 C17 H17 119.8 ?
C18 C17 H17 119.8 ?
C19 C18 C17 120.5(2) ?
C19 C18 H18 119.8 ?
C17 C18 H18 119.8 ?
C18 C19 C20 119.6(2) ?
C18 C19 H19 120.2 ?
C20 C19 H19 120.2 ?
C19 C20 C21 120.6(3) ?
C19 C20 H20 119.7 ?
C21 C20 H20 119.7 ?
C20 C21 C16 120.5(2) ?
C20 C21 H21 119.8 ?
C16 C21 H21 119.8 ?
N4 C22 C23 119.05(18) ?
N4 C22 H22 120.5 ?
C23 C22 H22 120.5 ?
C24 C23 C28 116.90(19) ?
C24 C23 C22 122.50(19) ?
C28 C23 C22 120.56(18) ?
C25 C24 C23 122.1(2) ?
C25 C24 Cl4 117.35(17) ?
C23 C24 Cl4 120.56(17) ?
C26 C25 C24 118.7(2) ?
C26 C25 H25 120.6 ?
C24 C25 H25 120.6 ?
C25 C26 C27 121.5(2) ?
C25 C26 Cl3 118.58(19) ?
C27 C26 Cl3 119.9(2) ?
C28 C27 C26 118.7(2) ?
C28 C27 H27 120.6 ?
C26 C27 H27 120.6 ?
C27 C28 C23 122.1(2) ?
C27 C28 H28 118.9 ?
C23 C28 H28 118.9 ?

loop_
_geom_bond_atom_site_label_1
_geom_bond_atom_site_label_2
_geom_bond_distance
Cl1 C12 1.7364(19)
Cl2 C10 1.737(2)
Cl3 C26 1.733(2)
Cl4 C24 1.733(2)
O1 C1 1.231(2)
O2 C15 1.226(2)
N1 C1 1.346(3)
N1 N2 1.381(2)
N1 H1 0.86(2)
N2 C8 1.272(2)
N3 C15 1.352(3)
N3 N4 1.379(2)
N3 H3 0.88(2)
N4 C22 1.269(3)
C1 C2 1.491(2)
C2 C3 1.379(3)
C2 C7 1.388(3)
C3 C4 1.383(3)
C3 H3A 0.9300
C4 C5 1.380(3)
C4 H4 0.9300
C5 C6 1.366(3)
C5 H5 0.9300
C6 C7 1.379(3)
C6 H6 0.9300
C7 H7 0.9300
C8 C9 1.463(3)
C8 H8 0.9300
C9 C10 1.389(3)
C9 C14 1.389(3)
C10 C11 1.379(3)
C11 C12 1.370(3)
C11 H11 0.9300
C12 C13 1.375(3)
C13 C14 1.375(3)
C13 H13 0.9300
C14 H14 0.9300
C15 C16 1.497(3)
C16 C17 1.380(3)
C16 C21 1.382(3)
C17 C18 1.386(3)
C17 H17 0.9300
C18 C19 1.364(4)
C18 H18 0.9300
C19 C20 1.365(4)
C19 H19 0.9300
C20 C21 1.378(3)
C20 H20 0.9300
C21 H21 0.9300
C22 C23 1.463(3)
C22 H22 0.9300
C23 C24 1.391(3)
C23 C28 1.392(3)
C24 C25 1.384(3)
C25 C26 1.370(3)
C25 H25 0.9300
C26 C27 1.379(3)
C27 C28 1.378(3)
C27 H27 0.9300
C28 H28 0.9300

loop_
_geom_hbond_atom_site_label_D
_geom_hbond_atom_site_label_H
_geom_hbond_atom_site_label_A
_geom_hbond_site_symmetry_A
_geom_hbond_distance_DH
_geom_hbond_distance_HA
_geom_hbond_distance_DA
_geom_hbond_angle_DHA
_geom_hbond_publ_flag
N3 H3 O1 4_565 0.88(2) 2.20(2) 3.007(2) 152.7(19) yes
N1 H1 O2 . 0.86(2) 2.16(2) 3.005(2) 169.1(19) yes
C7 H7 O2 . 0.93 2.45 3.372(3) 172 yes
C8 H8 O2 . 0.93 2.52 3.332(2) 146 yes
C11 H11 O1 4_665 0.93 2.59 3.522(3) 178 yes
C13 H13 Cl2 4_666 0.93 2.74 3.605(2) 156 yes
C17 H17 O1 4_565 0.93 2.50 3.416(3) 170 yes

loop_
_geom_torsion_atom_site_label_1
_geom_torsion_atom_site_label_2
_geom_torsion_atom_site_label_3
_geom_torsion_atom_site_label_4
_geom_torsion
_geom_torsion_publ_flag
C1 N1 N2 C8 -179.31(18) yes
C15 N3 N4 C22 177.48(18) yes
N2 N1 C1 O1 -8.3(3) yes
N2 N1 C1 C2 170.93(16) yes
O1 C1 C2 C3 2.7(3) ?
N1 C1 C2 C3 -176.45(18) ?
O1 C1 C2 C7 179.89(19) ?
N1 C1 C2 C7 0.7(3) ?
C7 C2 C3 C4 0.2(3) ?
C1 C2 C3 C4 177.5(2) ?
C2 C3 C4 C5 0.0(4) ?
C3 C4 C5 C6 0.3(4) ?
C4 C5 C6 C7 -0.8(4) ?
C5 C6 C7 C2 0.9(4) ?
C3 C2 C7 C6 -0.6(3) ?
C1 C2 C7 C6 -177.8(2) ?
N1 N2 C8 C9 176.43(16) yes
N2 C8 C9 C10 168.66(19) ?
N2 C8 C9 C14 -13.4(3) ?
C14 C9 C10 C11 2.4(3) ?
C8 C9 C10 C11 -179.6(2) ?
C14 C9 C10 Cl2 -177.83(16) ?
C8 C9 C10 Cl2 0.2(3) ?
C9 C10 C11 C12 -1.2(3) ?
Cl2 C10 C11 C12 179.02(17) ?
C10 C11 C12 C13 -0.8(3) ?
C10 C11 C12 Cl1 179.11(16) ?
C11 C12 C13 C14 1.4(3) ?
Cl1 C12 C13 C14 -178.45(17) ?
C12 C13 C14 C9 -0.1(3) ?
C10 C9 C14 C13 -1.7(3) ?
C8 C9 C14 C13 -179.7(2) ?
N4 N3 C15 O2 8.9(3) yes
N4 N3 C15 C16 -169.43(17) yes
O2 C15 C16 C17 -161.2(2) ?
N3 C15 C16 C17 17.1(3) ?
O2 C15 C16 C21 15.0(3) ?
N3 C15 C16 C21 -166.7(2) ?
C21 C16 C17 C18 0.0(4) ?
C15 C16 C17 C18 176.1(2) ?
C16 C17 C18 C19 -0.8(4) ?
C17 C18 C19 C20 0.9(5) ?
C18 C19 C20 C21 -0.4(5) ?
C19 C20 C21 C16 -0.4(5) ?
C17 C16 C21 C20 0.6(4) ?
C15 C16 C21 C20 -175.8(2) ?
N3 N4 C22 C23 -174.83(17) yes
N4 C22 C23 C24 -166.58(19) ?
N4 C22 C23 C28 16.0(3) ?
C28 C23 C24 C25 -0.6(3) ?
C22 C23 C24 C25 -178.10(19) ?
C28 C23 C24 Cl4 179.49(16) ?
C22 C23 C24 Cl4 2.0(3) ?
C23 C24 C25 C26 0.6(3) ?
Cl4 C24 C25 C26 -179.54(18) ?
C24 C25 C26 C27 0.1(4) ?
C24 C25 C26 Cl3 178.04(17) ?
C25 C26 C27 C28 -0.6(4) ?
Cl3 C26 C27 C28 -178.6(2) ?
C26 C27 C28 C23 0.5(4) ?
C24 C23 C28 C27 0.1(3) ?
C22 C23 C28 C27 177.6(2) ?

loop_
_cod_related_entry_id
_cod_related_entry_database
_cod_related_entry_code
1 ChemSpider 5259030
